data_7018235
loop_
_publ_author_name
'Knight, Fergus R.'
'Athukorala Arachchige, Kasun S.'
'Randall, Rebecca A. M.'
'B\"uhl, Michael'
'Slawin, Alexandra M. Z.'
'Woollins, J. Derek'

_publ_section_title
;
 Exploring hypervalency and three-centre, four-electron bonding
 interactions: Reactions of acenaphthene chalcogen donors and dihalogen
 acceptors.
;
_journal_issue 11
_journal_name_full 'Dalton transactions (Cambridge, England : 2003)'
_journal_page_first 3154
_journal_page_last 3165
_journal_paper_doi 10.1039/c2dt12031c
_journal_volume 41
_journal_year 2012
_chemical_formula_sum 'C24.05 H18.1 Cl0.1 I2 Se Te'
_chemical_formula_weight 770.99
_chemical_name_systematic
;
?
;
_space_group_IT_number 2
_symmetry_cell_setting triclinic
_symmetry_Int_Tables_number 2
_symmetry_space_group_name_Hall '-P 1'
_symmetry_space_group_name_H-M 'P -1'
_atom_sites_solution_hydrogens geom
_atom_sites_solution_primary direct
_atom_sites_solution_secondary difmap
_audit_creation_method SHELXL-97
_cell_angle_alpha 82.21(2)
_cell_angle_beta 78.41(2)
_cell_angle_gamma 77.42(2)
_cell_formula_units_Z 4
_cell_length_a 11.079(3)
_cell_length_b 14.105(4)
_cell_length_c 16.134(5)
_cell_measurement_reflns_used 9615
_cell_measurement_temperature 125(2)
_cell_measurement_theta_max 26.37
_cell_measurement_theta_min 1.29
_cell_volume 2399.4(12)
_computing_cell_refinement 'CrystalClear-SM Expert 2.0 r5'
_computing_data_collection 'CrystalClear-SM Expert 2.0 r5 (Rigaku, 2010)'
_computing_data_reduction 'CrystalClear-SM Expert 2.0 r5'
_computing_molecular_graphics 'CrystalStructure 4.0'
_computing_publication_material 'CrystalStructure 4.0 (Rigaku, 2010)'
_computing_structure_refinement 'SHELXL97 (Sheldrick, 2008)'
_computing_structure_solution SIR97
_diffrn_ambient_temperature 125(2)
_diffrn_detector_area_resol_mean 28.944
_diffrn_measured_fraction_theta_full 0.994
_diffrn_measured_fraction_theta_max 0.976
_diffrn_measurement_device_type 'Rigaku Saturn724'
_diffrn_measurement_method \w
_diffrn_radiation_monochromator graphite
_diffrn_radiation_source 'fine-focus sealed tube'
_diffrn_radiation_type MoK\a
_diffrn_radiation_wavelength 0.71075
_diffrn_reflns_av_R_equivalents 0.0619
_diffrn_reflns_av_sigmaI/netI 0.0880
_diffrn_reflns_limit_h_max 13
_diffrn_reflns_limit_h_min -13
_diffrn_reflns_limit_k_max 17
_diffrn_reflns_limit_k_min -17
_diffrn_reflns_limit_l_max 19
_diffrn_reflns_limit_l_min -19
_diffrn_reflns_number 19966
_diffrn_reflns_theta_full 25.00
_diffrn_reflns_theta_max 26.37
_diffrn_reflns_theta_min 1.29
_exptl_absorpt_coefficient_mu 5.349
_exptl_absorpt_correction_T_max 0.852
_exptl_absorpt_correction_T_min 0.310
_exptl_absorpt_correction_type multi-scan
_exptl_absorpt_process_details 'REQAB (Rigaku, 1998)'
_exptl_crystal_colour orange
_exptl_crystal_density_diffrn 2.134
_exptl_crystal_density_method 'not measured'
_exptl_crystal_description platelet
_exptl_crystal_F_000 1424
_exptl_crystal_size_max 0.09
_exptl_crystal_size_mid 0.03
_exptl_crystal_size_min 0.03
_refine_diff_density_max 2.595
_refine_diff_density_min -3.214
_refine_diff_density_rms 0.637
_refine_ls_extinction_method none
_refine_ls_goodness_of_fit_ref 1.205
_refine_ls_hydrogen_treatment constr
_refine_ls_matrix_type full
_refine_ls_number_parameters 516
_refine_ls_number_reflns 9555
_refine_ls_number_restraints 8
_refine_ls_restrained_S_all 1.205
_refine_ls_R_factor_all 0.0941
_refine_ls_R_factor_gt 0.0664
_refine_ls_shift/su_max 0.096
_refine_ls_shift/su_mean 0.001
_refine_ls_structure_factor_coef Fsqd
_refine_ls_weighting_details 'calc w=1/[\s^2^(Fo^2^)+(0.1295P)^2^+0.0000P] where P=(Fo^2^+2Fc^2^)/3'
_refine_ls_weighting_scheme calc
_refine_ls_wR_factor_gt 0.1888
_refine_ls_wR_factor_ref 0.2394
_reflns_number_gt 7698
_reflns_number_total 9555
_reflns_threshold_expression >2sigma(I)
_cod_data_source_file c2dt12031c.txt
_cod_data_source_block shelxl
_cod_original_formula_sum 'C24.05 H18.10 Cl0.10 I2 Se Te'
_cod_database_code 7018235

loop_
_symmetry_equiv_pos_as_xyz
'x, y, z'
'-x, -y, -z'

loop_
_atom_site_label
_atom_site_type_symbol
_atom_site_fract_x
_atom_site_fract_y
_atom_site_fract_z
_atom_site_U_iso_or_equiv
_atom_site_adp_type
_atom_site_occupancy
_atom_site_symmetry_multiplicity
_atom_site_calc_flag
_atom_site_refinement_flags
_atom_site_disorder_assembly
_atom_site_disorder_group
I1 I 0.88989(7) 0.58331(6) 0.17106(5) 0.0311(2) Uani 1 1 d . . .
I2 I 1.21850(7) 0.86365(6) 0.03789(6) 0.0322(2) Uani 1 1 d . . .
I3 I 0.65550(7) 0.29364(6) 0.26720(5) 0.0318(2) Uani 1 1 d . . .
I4 I 1.09732(8) 0.00087(6) 0.33242(6) 0.0339(2) Uani 1 1 d . . .
Te1 Te 1.06117(7) 0.72177(5) 0.10539(5) 0.0237(2) Uani 1 1 d . . .
Te2 Te 0.87855(7) 0.14648(5) 0.29620(5) 0.0242(2) Uani 1 1 d . . .
Se1 Se 1.15067(11) 0.60786(9) 0.27971(8) 0.0266(3) Uani 1 1 d . . .
Se2 Se 0.85761(11) -0.03950(9) 0.20098(8) 0.0292(3) Uani 1 1 d . . .
C1 C 1.2066(10) 0.6041(7) 0.0646(8) 0.023(2) Uani 1 1 d . . .
C2 C 1.2541(11) 0.6082(8) -0.0235(8) 0.027(3) Uani 1 1 d . . .
H2A H 1.2281 0.6659 -0.0585 0.032 Uiso 1 1 calc R . .
C3 C 1.3389(11) 0.5294(9) -0.0612(9) 0.030(3) Uani 1 1 d . . .
H3A H 1.3711 0.5344 -0.1205 0.036 Uiso 1 1 calc R . .
C4 C 1.3742(11) 0.4449(8) -0.0106(8) 0.025(2) Uani 1 1 d . . .
C5 C 1.3285(9) 0.4438(8) 0.0782(7) 0.020(2) Uani 1 1 d . . .
C6 C 1.3743(11) 0.3522(8) 0.1192(8) 0.024(2) Uani 1 1 d . . .
C7 C 1.3407(11) 0.3366(8) 0.2065(8) 0.028(3) Uani 1 1 d . . .
H7A H 1.3681 0.2747 0.2354 0.034 Uiso 1 1 calc R . .
C8 C 1.2646(12) 0.4141(9) 0.2527(8) 0.029(3) Uani 1 1 d . . .
H8A H 1.2427 0.4047 0.3128 0.035 Uiso 1 1 calc R . .
C9 C 1.2225(11) 0.5035(8) 0.2097(7) 0.023(2) Uani 1 1 d . . .
C10 C 1.2500(10) 0.5193(7) 0.1191(7) 0.020(2) Uani 1 1 d . . .
C11 C 1.4546(13) 0.2842(9) 0.0544(8) 0.032(3) Uani 1 1 d . . .
H11A H 1.4172 0.2266 0.0544 0.039 Uiso 1 1 calc R . .
H11B H 1.5410 0.2619 0.0665 0.039 Uiso 1 1 calc R . .
C12 C 1.4546(11) 0.3498(9) -0.0331(8) 0.026(2) Uani 1 1 d . . .
H12A H 1.5409 0.3578 -0.0597 0.031 Uiso 1 1 calc R . .
H12B H 1.4192 0.3205 -0.0729 0.031 Uiso 1 1 calc R . .
C13 C 0.9832(11) 0.7482(8) -0.0093(8) 0.026(2) Uani 1 1 d U . .
C14 C 0.9692(11) 0.6719(8) -0.0516(8) 0.025(2) Uani 1 1 d . . .
H14A H 0.9978 0.6061 -0.0309 0.030 Uiso 1 1 calc R . .
C15 C 0.9149(12) 0.6916(9) -0.1223(9) 0.031(3) Uani 1 1 d . . .
H15A H 0.9096 0.6397 -0.1525 0.037 Uiso 1 1 calc R . .
C16 C 0.8665(11) 0.7892(10) -0.1507(8) 0.029(3) Uani 1 1 d . . .
H16A H 0.8257 0.8025 -0.1986 0.035 Uiso 1 1 calc R . .
C17 C 0.8781(12) 0.8653(9) -0.1092(8) 0.030(3) Uani 1 1 d . . .
H17A H 0.8467 0.9309 -0.1290 0.036 Uiso 1 1 calc R . .
C18 C 0.9362(11) 0.8453(9) -0.0378(8) 0.027(3) Uani 1 1 d . . .
H18A H 0.9440 0.8973 -0.0087 0.032 Uiso 1 1 calc R . .
C19 C 1.3042(12) 0.6506(10) 0.2794(8) 0.030(3) Uani 1 1 d . . .
C20 C 1.3019(14) 0.7470(11) 0.2790(9) 0.041(3) Uani 1 1 d . . .
H20A H 1.2245 0.7922 0.2797 0.049 Uiso 1 1 calc R . .
C21 C 1.4104(19) 0.7804(14) 0.2777(10) 0.058(5) Uani 1 1 d . . .
H21A H 1.4066 0.8485 0.2767 0.069 Uiso 1 1 calc R . .
C22 C 1.5200(17) 0.7194(13) 0.2777(10) 0.051(4) Uani 1 1 d . . .
H22A H 1.5929 0.7441 0.2786 0.061 Uiso 1 1 calc R . .
C23 C 1.5294(14) 0.6197(14) 0.2764(11) 0.052(4) Uani 1 1 d . . .
H23A H 1.6086 0.5764 0.2731 0.063 Uiso 1 1 calc R . .
C24 C 1.4196(11) 0.5849(10) 0.2800(9) 0.034(3) Uani 1 1 d . . .
H24A H 1.4228 0.5167 0.2828 0.040 Uiso 1 1 calc R . .
C25 C 0.6798(12) -0.0998(9) 0.1197(8) 0.032(3) Uani 1 1 d . . .
H25A H 0.7473 -0.1512 0.1018 0.038 Uiso 1 1 calc R . .
C26 C 0.5612(13) -0.0914(11) 0.0972(9) 0.042(4) Uani 1 1 d . . .
H26A H 0.5480 -0.1395 0.0659 0.051 Uiso 1 1 calc R . .
C27 C 0.4650(12) -0.0157(10) 0.1192(9) 0.036(3) Uani 1 1 d . . .
H27A H 0.3863 -0.0100 0.1022 0.044 Uiso 1 1 calc R . .
C28 C 0.4836(13) 0.0526(9) 0.1667(9) 0.036(3) Uani 1 1 d . . .
H28A H 0.4165 0.1051 0.1828 0.043 Uiso 1 1 calc R . .
C29 C 0.5986(12) 0.0461(8) 0.1915(8) 0.031(3) Uani 1 1 d . . .
H29A H 0.6102 0.0941 0.2237 0.037 Uiso 1 1 calc R . .
C30 C 0.6959(12) -0.0308(9) 0.1689(8) 0.031(3) Uani 1 1 d . . .
C31 C 0.7665(11) 0.0656(9) 0.3902(7) 0.029(3) Uani 1 1 d . . .
C32 C 0.7032(9) 0.1128(9) 0.4591(7) 0.022(2) Uani 1 1 d . . .
H32A H 0.7010 0.1806 0.4581 0.027 Uiso 1 1 calc R . .
C33 C 0.6389(12) 0.0630(10) 0.5342(8) 0.033(3) Uani 1 1 d . . .
H33A H 0.5924 0.0971 0.5810 0.040 Uiso 1 1 calc R . .
C34 C 0.6484(11) -0.0345(10) 0.5342(8) 0.031(3) Uani 1 1 d . . .
C35 C 0.7075(10) -0.0836(9) 0.4616(7) 0.024(2) Uani 1 1 d . . .
C36 C 0.7003(12) -0.1818(10) 0.4740(8) 0.032(3) Uani 1 1 d . . .
C37 C 0.7492(11) -0.2389(8) 0.4067(9) 0.031(3) Uani 1 1 d . . .
H37A H 0.7477 -0.3066 0.4125 0.037 Uiso 1 1 calc R . .
C38 C 0.8011(12) -0.1911(9) 0.3292(8) 0.030(3) Uani 1 1 d . . .
H38A H 0.8355 -0.2294 0.2829 0.036 Uiso 1 1 calc R . .
C39 C 0.8055(10) -0.0943(9) 0.3160(7) 0.024(2) Uani 1 1 d . . .
C40 C 0.7648(10) -0.0342(8) 0.3855(7) 0.023(2) Uani 1 1 d . . .
C41 C 0.5988(14) -0.1086(11) 0.6041(9) 0.042(3) Uani 1 1 d . . .
H41A H 0.5061 -0.0914 0.6196 0.050 Uiso 1 1 calc R . .
H41B H 0.6358 -0.1113 0.6555 0.050 Uiso 1 1 calc R . .
C42 C 0.6400(14) -0.2068(10) 0.5646(9) 0.043(3) Uani 1 1 d . . .
H42A H 0.7008 -0.2527 0.5955 0.051 Uiso 1 1 calc R . .
H42B H 0.5667 -0.2369 0.5663 0.051 Uiso 1 1 calc R . .
C43 C 0.9197(11) 0.2382(9) 0.3807(8) 0.029(3) Uani 1 1 d . . .
C44 C 0.9461(12) 0.2007(9) 0.4588(8) 0.031(3) Uani 1 1 d . . .
H44A H 0.9406 0.1352 0.4795 0.037 Uiso 1 1 calc R . .
C45 C 0.9816(13) 0.2612(11) 0.5082(8) 0.038(3) Uani 1 1 d . . .
H45A H 0.9990 0.2369 0.5633 0.045 Uiso 1 1 calc R . .
C46 C 0.9912(16) 0.3561(12) 0.4768(10) 0.051(4) Uani 1 1 d . . .
H46A H 1.0149 0.3966 0.5108 0.061 Uiso 1 1 calc R . .
C47 C 0.9667(14) 0.3927(11) 0.3966(10) 0.047(4) Uani 1 1 d . . .
H47A H 0.9747 0.4576 0.3751 0.056 Uiso 1 1 calc R . .
C48 C 0.9298(12) 0.3330(9) 0.3469(9) 0.034(3) Uani 1 1 d . . .
H48A H 0.9123 0.3568 0.2917 0.041 Uiso 1 1 calc R . .
C49 C 0.478(3) 0.467(2) 0.495(9) 0.100 Uiso 0.10 1 d PD A -1
H49A H 0.5051 0.4309 0.5474 0.120 Uiso 0.10 1 calc PR A -1
H49B H 0.5490 0.4618 0.4461 0.120 Uiso 0.10 1 calc PR A -1
Cl1 Cl 0.345(5) 0.441(4) 0.474(4) 0.079(14) Uiso 0.10 1 d PD A -1
Cl2 Cl 0.395(3) 0.582(2) 0.507(2) 0.041(7) Uiso 0.10 1 d PD A -1

loop_
_atom_site_aniso_label
_atom_site_aniso_U_11
_atom_site_aniso_U_22
_atom_site_aniso_U_33
_atom_site_aniso_U_23
_atom_site_aniso_U_13
_atom_site_aniso_U_12
I1 0.0225(4) 0.0282(4) 0.0413(5) -0.0015(3) -0.0048(3) -0.0045(3)
I2 0.0245(4) 0.0238(4) 0.0474(5) -0.0038(3) -0.0049(4) -0.0038(3)
I3 0.0256(4) 0.0301(4) 0.0370(5) 0.0034(3) -0.0114(4) 0.0015(3)
I4 0.0228(4) 0.0326(4) 0.0421(5) 0.0053(4) -0.0096(4) 0.0016(3)
Te1 0.0197(4) 0.0196(4) 0.0302(4) -0.0024(3) -0.0056(3) 0.0009(3)
Te2 0.0198(4) 0.0241(4) 0.0279(4) 0.0006(3) -0.0066(3) -0.0023(3)
Se1 0.0220(6) 0.0285(6) 0.0277(6) -0.0064(5) -0.0042(5) 0.0008(5)
Se2 0.0240(6) 0.0331(6) 0.0302(7) -0.0040(5) -0.0042(5) -0.0046(5)
C1 0.015(5) 0.015(5) 0.037(7) -0.001(4) -0.010(5) 0.008(4)
C2 0.019(6) 0.021(5) 0.036(7) -0.004(5) -0.001(5) 0.002(5)
C3 0.019(6) 0.028(6) 0.043(8) -0.013(5) -0.007(5) 0.000(5)
C4 0.024(6) 0.025(6) 0.027(6) -0.002(5) -0.007(5) -0.001(5)
C5 0.008(5) 0.023(5) 0.029(6) -0.009(4) -0.007(4) 0.005(4)
C6 0.021(6) 0.014(5) 0.033(7) 0.005(4) -0.005(5) -0.001(4)
C7 0.020(6) 0.022(5) 0.037(7) 0.001(5) -0.009(5) 0.007(5)
C8 0.030(7) 0.036(6) 0.019(6) 0.009(5) -0.008(5) -0.008(5)
C9 0.022(6) 0.021(5) 0.025(6) -0.005(4) -0.005(5) 0.002(5)
C10 0.017(5) 0.011(5) 0.038(7) -0.001(4) -0.017(5) -0.006(4)
C11 0.033(7) 0.027(6) 0.033(7) 0.001(5) -0.009(6) 0.003(5)
C12 0.015(5) 0.030(6) 0.028(6) -0.007(5) -0.001(5) 0.006(5)
C13 0.026(3) 0.026(3) 0.026(3) -0.0023(10) -0.0046(11) -0.0046(11)
C14 0.025(6) 0.024(6) 0.029(6) -0.005(5) -0.004(5) -0.007(5)
C15 0.028(7) 0.024(6) 0.043(8) -0.004(5) -0.008(6) -0.010(5)
C16 0.020(6) 0.046(7) 0.023(6) 0.004(5) -0.003(5) -0.012(5)
C17 0.032(7) 0.024(6) 0.029(7) 0.000(5) -0.007(5) 0.006(5)
C18 0.019(6) 0.026(6) 0.036(7) -0.008(5) -0.005(5) -0.001(5)
C19 0.026(6) 0.043(7) 0.023(6) -0.008(5) -0.009(5) -0.006(6)
C20 0.042(8) 0.039(7) 0.045(8) -0.002(6) -0.015(7) -0.011(7)
C21 0.090(14) 0.060(10) 0.042(9) 0.000(8) -0.023(9) -0.048(11)
C22 0.054(10) 0.063(11) 0.048(9) -0.012(8) -0.014(8) -0.029(9)
C23 0.027(8) 0.074(11) 0.056(10) -0.008(8) -0.005(7) -0.011(8)
C24 0.012(6) 0.035(7) 0.047(8) -0.008(6) 0.004(5) 0.003(5)
C25 0.024(6) 0.033(6) 0.036(7) -0.012(5) 0.000(5) 0.000(5)
C26 0.035(8) 0.054(9) 0.041(8) -0.026(7) -0.002(6) -0.008(7)
C27 0.025(7) 0.032(7) 0.052(9) -0.004(6) -0.011(6) -0.002(5)
C28 0.031(7) 0.031(7) 0.042(8) 0.000(6) -0.007(6) 0.002(6)
C29 0.035(7) 0.018(5) 0.037(7) -0.002(5) -0.007(6) 0.004(5)
C30 0.030(7) 0.025(6) 0.039(7) -0.004(5) -0.002(6) -0.009(5)
C31 0.027(6) 0.038(7) 0.020(6) 0.010(5) -0.012(5) -0.004(5)
C32 0.007(5) 0.030(6) 0.027(6) -0.004(5) 0.003(4) -0.003(4)
C33 0.031(7) 0.047(8) 0.022(6) -0.005(5) -0.001(5) -0.011(6)
C34 0.021(6) 0.042(7) 0.028(7) 0.006(5) -0.008(5) -0.008(5)
C35 0.013(5) 0.033(6) 0.026(6) -0.003(5) -0.005(4) -0.004(5)
C36 0.031(7) 0.038(7) 0.028(7) 0.011(5) -0.010(5) -0.013(6)
C37 0.025(6) 0.017(5) 0.051(8) 0.007(5) -0.011(6) -0.010(5)
C38 0.032(7) 0.032(6) 0.030(7) 0.004(5) -0.012(5) -0.012(5)
C39 0.010(5) 0.036(6) 0.022(6) -0.009(5) -0.002(4) 0.005(5)
C40 0.019(5) 0.023(5) 0.028(6) 0.000(5) -0.007(5) -0.006(4)
C41 0.032(7) 0.052(8) 0.038(8) 0.011(6) -0.011(6) -0.009(7)
C42 0.035(8) 0.040(8) 0.048(9) 0.010(6) 0.001(7) -0.011(6)
C43 0.021(6) 0.038(7) 0.032(7) -0.005(5) -0.006(5) -0.008(5)
C44 0.030(7) 0.031(6) 0.036(7) 0.006(5) -0.016(6) -0.011(5)
C45 0.035(7) 0.058(9) 0.024(7) -0.005(6) -0.012(6) -0.011(7)
C46 0.056(10) 0.059(10) 0.048(9) -0.030(8) -0.005(8) -0.020(8)
C47 0.049(9) 0.035(7) 0.064(10) -0.002(7) 0.001(8) -0.033(7)
C48 0.035(7) 0.024(6) 0.039(7) -0.001(5) -0.006(6) -0.002(5)

loop_
_atom_type_symbol
_atom_type_description
_atom_type_scat_dispersion_real
_atom_type_scat_dispersion_imag
_atom_type_scat_source
C C 0.0033 0.0016 'International Tables Vol C Tables 4.2.6.8 and 6.1.1.4'
H H 0.0000 0.0000 'International Tables Vol C Tables 4.2.6.8 and 6.1.1.4'
I I -0.4742 1.8119 'International Tables Vol C Tables 4.2.6.8 and 6.1.1.4'
Se Se -0.0929 2.2259 'International Tables Vol C Tables 4.2.6.8 and 6.1.1.4'
Te Te -0.5308 1.6751 'International Tables Vol C Tables 4.2.6.8 and 6.1.1.4'
Cl Cl 0.1484 0.1585 'International Tables Vol C Tables 4.2.6.8 and 6.1.1.4'

loop_
_geom_angle_atom_site_label_1
_geom_angle_atom_site_label_2
_geom_angle_atom_site_label_3
_geom_angle
C1 Te1 C13 95.7(4)
C1 Te1 I2 92.3(3)
C13 Te1 I2 90.0(3)
C1 Te1 I1 89.8(3)
C13 Te1 I1 87.9(3)
I2 Te1 I1 177.17(4)
C31 Te2 C43 97.3(5)
C31 Te2 I4 87.7(3)
C43 Te2 I4 88.5(3)
C31 Te2 I3 90.9(3)
C43 Te2 I3 89.9(3)
I4 Te2 I3 177.68(4)
C9 Se1 C19 97.0(5)
C30 Se2 C39 94.0(5)
C2 C1 C10 119.6(10)
C2 C1 Te1 115.8(8)
C10 C1 Te1 124.3(9)
C3 C2 C1 122.1(11)
C3 C2 H2A 119.0
C1 C2 H2A 119.0
C4 C3 C2 118.8(12)
C4 C3 H3A 120.6
C2 C3 H3A 120.6
C3 C4 C5 117.9(10)
C3 C4 C12 130.6(11)
C5 C4 C12 111.5(10)
C10 C5 C6 124.2(11)
C10 C5 C4 126.0(11)
C6 C5 C4 109.8(9)
C7 C6 C5 118.7(10)
C7 C6 C11 130.8(10)
C5 C6 C11 110.5(10)
C6 C7 C8 119.4(10)
C6 C7 H7A 120.3
C8 C7 H7A 120.3
C9 C8 C7 119.9(11)
C9 C8 H8A 120.0
C7 C8 H8A 120.0
C8 C9 C10 121.5(10)
C8 C9 Se1 115.4(9)
C10 C9 Se1 122.3(8)
C5 C10 C9 116.0(10)
C5 C10 C1 115.3(10)
C9 C10 C1 128.7(10)
C6 C11 C12 103.6(9)
C6 C11 H11A 111.0
C12 C11 H11A 111.0
C6 C11 H11B 111.0
C12 C11 H11B 111.0
H11A C11 H11B 109.0
C4 C12 C11 104.6(9)
C4 C12 H12A 110.8
C11 C12 H12A 110.8
C4 C12 H12B 110.8
C11 C12 H12B 110.8
H12A C12 H12B 108.9
C14 C13 C18 119.8(11)
C14 C13 Te1 122.0(9)
C18 C13 Te1 118.0(8)
C15 C14 C13 120.3(11)
C15 C14 H14A 119.9
C13 C14 H14A 119.9
C14 C15 C16 120.0(11)
C14 C15 H15A 120.0
C16 C15 H15A 120.0
C17 C16 C15 120.5(12)
C17 C16 H16A 119.8
C15 C16 H16A 119.8
C16 C17 C18 119.5(11)
C16 C17 H17A 120.2
C18 C17 H17A 120.2
C17 C18 C13 119.8(11)
C17 C18 H18A 120.1
C13 C18 H18A 120.1
C20 C19 C24 118.5(12)
C20 C19 Se1 119.3(10)
C24 C19 Se1 122.2(10)
C19 C20 C21 120.9(15)
C19 C20 H20A 119.6
C21 C20 H20A 119.6
C22 C21 C20 121.3(16)
C22 C21 H21A 119.3
C20 C21 H21A 119.3
C21 C22 C23 120.7(15)
C21 C22 H22A 119.6
C23 C22 H22A 119.6
C22 C23 C24 118.3(15)
C22 C23 H23A 120.8
C24 C23 H23A 120.8
C23 C24 C19 120.1(13)
C23 C24 H24A 119.9
C19 C24 H24A 119.9
C30 C25 C26 118.5(12)
C30 C25 H25A 120.8
C26 C25 H25A 120.8
C27 C26 C25 121.4(12)
C27 C26 H26A 119.3
C25 C26 H26A 119.3
C26 C27 C28 119.1(13)
C26 C27 H27A 120.5
C28 C27 H27A 120.5
C27 C28 C29 121.3(12)
C27 C28 H28A 119.3
C29 C28 H28A 119.3
C30 C29 C28 119.3(12)
C30 C29 H29A 120.3
C28 C29 H29A 120.3
C29 C30 C25 120.3(12)
C29 C30 Se2 119.9(9)
C25 C30 Se2 119.8(9)
C32 C31 C40 121.3(10)
C32 C31 Te2 115.9(9)
C40 C31 Te2 122.7(9)
C31 C32 C33 122.3(11)
C31 C32 H32A 118.8
C33 C32 H32A 118.8
C34 C33 C32 116.8(11)
C34 C33 H33A 121.6
C32 C33 H33A 121.6
C33 C34 C35 121.6(11)
C33 C34 C41 130.0(12)
C35 C34 C41 108.4(11)
C36 C35 C34 111.9(11)
C36 C35 C40 126.2(11)
C34 C35 C40 121.9(11)
C37 C36 C35 118.6(11)
C37 C36 C42 131.6(12)
C35 C36 C42 109.7(11)
C36 C37 C38 116.6(11)
C36 C37 H37A 121.7
C38 C37 H37A 121.7
C39 C38 C37 125.0(12)
C39 C38 H38A 117.5
C37 C38 H38A 117.5
C38 C39 C40 120.2(11)
C38 C39 Se2 118.3(8)
C40 C39 Se2 121.5(9)
C31 C40 C35 115.5(10)
C31 C40 C39 131.4(11)
C35 C40 C39 113.0(10)
C34 C41 C42 104.5(11)
C34 C41 H41A 110.8
C42 C41 H41A 110.8
C34 C41 H41B 110.8
C42 C41 H41B 110.8
H41A C41 H41B 108.9
C36 C42 C41 105.1(11)
C36 C42 H42A 110.7
C41 C42 H42A 110.7
C36 C42 H42B 110.7
C41 C42 H42B 110.7
H42A C42 H42B 108.8
C44 C43 C48 122.8(11)
C44 C43 Te2 120.8(9)
C48 C43 Te2 116.1(9)
C43 C44 C45 118.5(12)
C43 C44 H44A 120.8
C45 C44 H44A 120.8
C46 C45 C44 120.2(13)
C46 C45 H45A 119.9
C44 C45 H45A 119.9
C45 C46 C47 120.7(12)
C45 C46 H46A 119.6
C47 C46 H46A 119.6
C46 C47 C48 119.5(13)
C46 C47 H47A 120.2
C48 C47 H47A 120.2
C43 C48 C47 118.3(13)
C43 C48 H48A 120.9
C47 C48 H48A 120.9
Cl2 C49 Cl1 86(3)
Cl2 C49 H49A 114.2
Cl1 C49 H49A 114.2
Cl2 C49 H49B 114.4
Cl1 C49 H49B 114.4
H49A C49 H49B 111.4
C49 Cl1 Cl2 46.9(13)
C49 Cl2 Cl1 46.9(13)

loop_
_geom_bond_atom_site_label_1
_geom_bond_atom_site_label_2
_geom_bond_distance
I1 Te1 2.9636(13)
I2 Te1 2.8973(13)
I3 Te2 2.9328(14)
I4 Te2 2.9172(14)
Te1 C1 2.118(10)
Te1 C13 2.151(12)
Te2 C31 2.129(12)
Te2 C43 2.175(12)
Se1 C9 1.912(11)
Se1 C19 1.923(12)
Se2 C30 1.937(13)
Se2 C39 1.937(12)
C1 C2 1.411(17)
C1 C10 1.439(15)
C2 C3 1.410(15)
C2 H2A 0.9500
C3 C4 1.380(18)
C3 H3A 0.9500
C4 C5 1.419(16)
C4 C12 1.486(15)
C5 C10 1.372(14)
C5 C6 1.408(15)
C6 C7 1.382(17)
C6 C11 1.527(17)
C7 C8 1.425(17)
C7 H7A 0.9500
C8 C9 1.387(16)
C8 H8A 0.9500
C9 C10 1.429(16)
C11 C12 1.579(17)
C11 H11A 0.9900
C11 H11B 0.9900
C12 H12A 0.9900
C12 H12B 0.9900
C13 C14 1.401(16)
C13 C18 1.405(16)
C14 C15 1.363(18)
C14 H14A 0.9500
C15 C16 1.414(18)
C15 H15A 0.9500
C16 C17 1.382(17)
C16 H16A 0.9500
C17 C18 1.396(18)
C17 H17A 0.9500
C18 H18A 0.9500
C19 C20 1.353(19)
C19 C24 1.408(17)
C20 C21 1.38(2)
C20 H20A 0.9500
C21 C22 1.33(3)
C21 H21A 0.9500
C22 C23 1.39(2)
C22 H22A 0.9500
C23 C24 1.395(19)
C23 H23A 0.9500
C24 H24A 0.9500
C25 C30 1.397(17)
C25 C26 1.410(19)
C25 H25A 0.9500
C26 C27 1.362(19)
C26 H26A 0.9500
C27 C28 1.381(19)
C27 H27A 0.9500
C28 C29 1.392(19)
C28 H28A 0.9500
C29 C30 1.383(17)
C29 H29A 0.9500
C31 C32 1.363(16)
C31 C40 1.424(17)
C32 C33 1.451(16)
C32 H32A 0.9500
C33 C34 1.356(19)
C33 H33A 0.9500
C34 C35 1.413(17)
C34 C41 1.532(18)
C35 C36 1.390(17)
C35 C40 1.429(16)
C36 C37 1.390(18)
C36 C42 1.509(18)
C37 C38 1.414(17)
C37 H37A 0.9500
C38 C39 1.363(17)
C38 H38A 0.9500
C39 C40 1.438(16)
C41 C42 1.54(2)
C41 H41A 0.9900
C41 H41B 0.9900
C42 H42A 0.9900
C42 H42B 0.9900
C43 C44 1.361(18)
C43 C48 1.393(18)
C44 C45 1.405(17)
C44 H44A 0.9500
C45 C46 1.38(2)
C45 H45A 0.9500
C46 C47 1.38(2)
C46 H46A 0.9500
C47 C48 1.407(19)
C47 H47A 0.9500
C48 H48A 0.9500
C49 Cl2 1.7000(12)
C49 Cl1 1.7000(11)
C49 H49A 0.9900
C49 H49B 0.9900
Cl1 Cl2 2.32(6)

loop_
_geom_torsion_atom_site_label_1
_geom_torsion_atom_site_label_2
_geom_torsion_atom_site_label_3
_geom_torsion_atom_site_label_4
_geom_torsion
C13 Te1 C1 C2 31.2(9)
I2 Te1 C1 C2 -59.0(8)
I1 Te1 C1 C2 119.1(8)
C13 Te1 C1 C10 -143.3(9)
I2 Te1 C1 C10 126.5(9)
I1 Te1 C1 C10 -55.4(9)
C10 C1 C2 C3 3.3(17)
Te1 C1 C2 C3 -171.5(9)
C1 C2 C3 C4 1.4(17)
C2 C3 C4 C5 -3.5(17)
C2 C3 C4 C12 175.9(12)
C3 C4 C5 C10 1.0(17)
C12 C4 C5 C10 -178.5(10)
C3 C4 C5 C6 -180.0(10)
C12 C4 C5 C6 0.5(13)
C10 C5 C6 C7 -1.2(17)
C4 C5 C6 C7 179.7(10)
C10 C5 C6 C11 177.6(10)
C4 C5 C6 C11 -1.4(13)
C5 C6 C7 C8 -2.1(17)
C11 C6 C7 C8 179.3(12)
C6 C7 C8 C9 1.6(18)
C7 C8 C9 C10 2.2(17)
C7 C8 C9 Se1 -168.0(9)
C19 Se1 C9 C8 88.6(10)
C19 Se1 C9 C10 -81.5(10)
C6 C5 C10 C9 4.7(15)
C4 C5 C10 C9 -176.3(11)
C6 C5 C10 C1 -175.4(10)
C4 C5 C10 C1 3.5(16)
C8 C9 C10 C5 -5.1(16)
Se1 C9 C10 C5 164.4(8)
C8 C9 C10 C1 175.0(11)
Se1 C9 C10 C1 -15.5(16)
C2 C1 C10 C5 -5.5(15)
Te1 C1 C10 C5 168.8(7)
C2 C1 C10 C9 174.4(11)
Te1 C1 C10 C9 -11.3(16)
C7 C6 C11 C12 -179.6(12)
C5 C6 C11 C12 1.7(13)
C3 C4 C12 C11 -178.9(13)
C5 C4 C12 C11 0.5(13)
C6 C11 C12 C4 -1.3(13)
C1 Te1 C13 C14 41.7(10)
I2 Te1 C13 C14 133.9(9)
I1 Te1 C13 C14 -47.9(9)
C1 Te1 C13 C18 -143.4(9)
I2 Te1 C13 C18 -51.2(9)
I1 Te1 C13 C18 126.9(9)
C18 C13 C14 C15 2.6(17)
Te1 C13 C14 C15 177.4(9)
C13 C14 C15 C16 -3.3(18)
C14 C15 C16 C17 2.5(18)
C15 C16 C17 C18 -1.1(18)
C16 C17 C18 C13 0.5(18)
C14 C13 C18 C17 -1.2(17)
Te1 C13 C18 C17 -176.2(9)
C9 Se1 C19 C20 144.3(11)
C9 Se1 C19 C24 -36.0(11)
C24 C19 C20 C21 1(2)
Se1 C19 C20 C21 -179.2(11)
C19 C20 C21 C22 -1(2)
C20 C21 C22 C23 2(3)
C21 C22 C23 C24 -4(2)
C22 C23 C24 C19 4(2)
C20 C19 C24 C23 -3(2)
Se1 C19 C24 C23 177.5(11)
C30 C25 C26 C27 3(2)
C25 C26 C27 C28 -2(2)
C26 C27 C28 C29 1(2)
C27 C28 C29 C30 -1(2)
C28 C29 C30 C25 1.7(19)
C28 C29 C30 Se2 178.8(10)
C26 C25 C30 C29 -3(2)
C26 C25 C30 Se2 -179.8(11)
C39 Se2 C30 C29 80.3(11)
C39 Se2 C30 C25 -102.5(11)
C43 Te2 C31 C32 28.7(10)
I4 Te2 C31 C32 117.0(9)
I3 Te2 C31 C32 -61.2(9)
C43 Te2 C31 C40 -146.3(10)
I4 Te2 C31 C40 -58.1(9)
I3 Te2 C31 C40 123.7(9)
C40 C31 C32 C33 4.9(18)
Te2 C31 C32 C33 -170.2(9)
C31 C32 C33 C34 2.4(18)
C32 C33 C34 C35 -6.0(18)
C32 C33 C34 C41 176.4(12)
C33 C34 C35 C36 -176.5(12)
C41 C34 C35 C36 1.5(15)
C33 C34 C35 C40 2.5(19)
C41 C34 C35 C40 -179.4(11)
C34 C35 C36 C37 177.0(11)
C40 C35 C36 C37 -2.0(19)
C34 C35 C36 C42 -4.5(15)
C40 C35 C36 C42 176.4(12)
C35 C36 C37 C38 -1.1(18)
C42 C36 C37 C38 -179.2(14)
C36 C37 C38 C39 -0.6(19)
C37 C38 C39 C40 5.3(19)
C37 C38 C39 Se2 -170.9(10)
C30 Se2 C39 C38 78.7(10)
C30 Se2 C39 C40 -97.4(9)
C32 C31 C40 C35 -8.1(17)
Te2 C31 C40 C35 166.7(8)
C32 C31 C40 C39 168.5(12)
Te2 C31 C40 C39 -16.6(18)
C36 C35 C40 C31 -176.5(12)
C34 C35 C40 C31 4.6(16)
C36 C35 C40 C39 6.2(17)
C34 C35 C40 C39 -172.7(11)
C38 C39 C40 C31 175.8(12)
Se2 C39 C40 C31 -8.2(18)
C38 C39 C40 C35 -7.5(16)
Se2 C39 C40 C35 168.6(8)
C33 C34 C41 C42 179.8(14)
C35 C34 C41 C42 1.9(14)
C37 C36 C42 C41 -176.3(14)
C35 C36 C42 C41 5.5(15)
C34 C41 C42 C36 -4.3(15)
C31 Te2 C43 C44 40.4(11)
I4 Te2 C43 C44 -47.1(10)
I3 Te2 C43 C44 131.3(10)
C31 Te2 C43 C48 -145.9(10)
I4 Te2 C43 C48 126.7(9)
I3 Te2 C43 C48 -55.0(9)
C48 C43 C44 C45 1.8(19)
Te2 C43 C44 C45 175.1(9)
C43 C44 C45 C46 -1(2)
C44 C45 C46 C47 0(2)
C45 C46 C47 C48 1(2)
C44 C43 C48 C47 -1(2)
Te2 C43 C48 C47 -174.8(10)
C46 C47 C48 C43 0(2)
